data_7226083
loop_
_publ_author_name
'Huo, Jian Zhong'
'Su, Xiu Mei'
'Wu, Xiang Xia'
'Liu, Yuan Yuan'
'Ding, Bin'

_publ_section_title
;
 Hydrothermal synthesis and characterization of a series of luminescent
 Ag(i) coordination polymers with two new multidentate
 bis-(1,2,3-triazole) ligands: structural diversity, polymorphism and
 photoluminescent sensing
;
_journal_issue 35
_journal_name_full CrystEngComm
_journal_page_first 6640
_journal_paper_doi 10.1039/C6CE01275B
_journal_volume 18
_journal_year 2016
_chemical_formula_moiety 'C24 H36 Ag2 N18, 2(F6 P)'
_chemical_formula_sum 'C24 H36 Ag2 F12 N18 P2'
_chemical_formula_weight 1082.39
_chemical_name_systematic
; 
 ? 
;
_space_group_crystal_system monoclinic
_space_group_IT_number 14
_space_group_name_Hall '-P 2ybc'
_space_group_name_H-M_alt 'P 1 21/c 1'
_symmetry_space_group_name_Hall '-P 2ybc'
_symmetry_space_group_name_H-M 'P 1 21/c 1'
_atom_sites_solution_hydrogens geom
_atom_sites_solution_primary direct
_atom_sites_solution_secondary difmap
_audit_creation_method SHELXL-97
_audit_update_record
;
2016-07-10 deposited with the CCDC.
2016-07-18 downloaded from the CCDC.
;
_cell_angle_alpha 90.00
_cell_angle_beta 97.110(7)
_cell_angle_gamma 90.00
_cell_formula_units_Z 2
_cell_length_a 9.3300(7)
_cell_length_b 8.9872(7)
_cell_length_c 22.964(2)
_cell_measurement_reflns_used 1756
_cell_measurement_temperature 293(2)
_cell_measurement_theta_max 70.4790
_cell_measurement_theta_min 4.7590
_cell_volume 1910.7(3)
_computing_cell_refinement 'CrysAlisPro 1.171.38.41 (Rigaku OD, 2015)'
_computing_data_collection 'CrysAlisPro 1.171.38.41 (Rigaku OD, 2015)'
_computing_data_reduction 'CrysAlisPro 1.171.38.41 (Rigaku OD, 2015)'
_computing_molecular_graphics 'Olex2 (Dolomanov et al., 2009)'
_computing_publication_material 'Olex2 (Dolomanov et al., 2009)'
_computing_structure_refinement 'ShelXT (Sheldrick, 2015)'
_computing_structure_solution 'ShelXT (Sheldrick, 2015)'
_diffrn_ambient_temperature 293(2)
_diffrn_detector_area_resol_mean 5.2740
_diffrn_measured_fraction_theta_full 0.999
_diffrn_measured_fraction_theta_max 0.999
_diffrn_measurement_device_type 'SuperNova, Dual, Cu at zero, AtlasS2'
_diffrn_measurement_method '\w scans'
_diffrn_radiation_monochromator graphite
_diffrn_radiation_source 'fine-focus sealed tube'
_diffrn_radiation_type CuK\a
_diffrn_radiation_wavelength 1.54184
_diffrn_reflns_av_R_equivalents 0.0709
_diffrn_reflns_av_sigmaI/netI 0.0900
_diffrn_reflns_limit_h_max 11
_diffrn_reflns_limit_h_min -10
_diffrn_reflns_limit_k_max 10
_diffrn_reflns_limit_k_min -10
_diffrn_reflns_limit_l_max 27
_diffrn_reflns_limit_l_min -19
_diffrn_reflns_number 6924
_diffrn_reflns_theta_full 67.08
_diffrn_reflns_theta_max 67.08
_diffrn_reflns_theta_min 3.88
_exptl_absorpt_coefficient_mu 9.989
_exptl_absorpt_correction_T_max 1.0000
_exptl_absorpt_correction_T_min 0.69097
_exptl_absorpt_correction_type multi-scan
_exptl_crystal_colour colorless
_exptl_crystal_density_diffrn 1.881
_exptl_crystal_density_method 'not measured'
_exptl_crystal_description block
_exptl_crystal_F_000 1076
_exptl_crystal_size_max 0.22
_exptl_crystal_size_mid 0.20
_exptl_crystal_size_min 0.18
_refine_diff_density_max 2.641
_refine_diff_density_min -1.250
_refine_diff_density_rms 0.195
_refine_ls_extinction_method none
_refine_ls_goodness_of_fit_ref 1.070
_refine_ls_hydrogen_treatment mixed
_refine_ls_matrix_type full
_refine_ls_number_parameters 275
_refine_ls_number_reflns 3408
_refine_ls_number_restraints 224
_refine_ls_restrained_S_all 1.047
_refine_ls_R_factor_all 0.1338
_refine_ls_R_factor_gt 0.1082
_refine_ls_shift/su_max 0.019
_refine_ls_shift/su_mean 0.001
_refine_ls_structure_factor_coef Fsqd
_refine_ls_weighting_details 'calc w=1/[\s^2^(Fo^2^)+(0.1499P)^2^+17.5634P] where P=(Fo^2^+2Fc^2^)/3'
_refine_ls_weighting_scheme calc
_refine_ls_wR_factor_gt 0.2750
_refine_ls_wR_factor_ref 0.2995
_reflns_number_gt 2510
_reflns_number_total 3408
_reflns_threshold_expression >2sigma(I)
_cod_data_source_file c6ce01275b2.cif
_cod_data_source_block 4
_cod_depositor_comments 'Adding full bibliography for 7226081--7226085.cif.'
_cod_original_cell_volume 1910.8(3)
_cod_database_code 7226083

loop_
_symmetry_equiv_pos_as_xyz
'x, y, z'
'-x, y+1/2, -z+1/2'
'-x, -y, -z'
'x, -y-1/2, z-1/2'

loop_
_atom_site_label
_atom_site_type_symbol
_atom_site_fract_x
_atom_site_fract_y
_atom_site_fract_z
_atom_site_U_iso_or_equiv
_atom_site_adp_type
_atom_site_occupancy
_atom_site_symmetry_multiplicity
_atom_site_calc_flag
_atom_site_refinement_flags
_atom_site_disorder_assembly
_atom_site_disorder_group
Ag1 Ag 0.65888(10) 0.41220(11) 0.55548(4) 0.0514(3) Uani 1 1 d . . .
N1 N 0.6122(9) 0.2039(11) 0.4352(4) 0.042(2) Uani 1 1 d . . .
N2 N 0.5777(9) 0.3287(10) 0.4617(4) 0.041(2) Uani 1 1 d . . .
N3 N 0.5186(10) 0.4210(12) 0.4191(4) 0.046(2) Uani 1 1 d . . .
N4 N 0.8224(11) 0.5926(13) 0.5261(5) 0.056(3) Uani 1 1 d . . .
N5 N 0.9477(11) 0.6304(11) 0.5545(4) 0.053(3) Uani 1 1 d D . .
N6 N 1.0250(12) 0.7181(14) 0.5228(7) 0.068(4) Uani 1 1 d . . .
N7 N 0.8288(9) 1.0758(8) 0.6799(3) 0.080(4) Uani 1 1 d GDU . .
C11 C 0.7419(14) 1.1503(13) 0.7173(4) 0.108(6) Uani 1 1 d GDU . .
H11 H 0.7301 1.1228 0.7555 0.129 Uiso 1 1 calc R . .
C12 C 0.6762(12) 1.2742(12) 0.6863(5) 0.105(6) Uani 1 1 d GDU . .
H12 H 0.6138 1.3421 0.7005 0.126 Uiso 1 1 calc R . .
N9 N 0.7225(10) 1.2763(9) 0.6296(4) 0.060(3) Uani 1 1 d GDU . .
N8 N 0.8168(10) 1.1536(10) 0.6257(3) 0.086(5) Uani 1 1 d GD . .
C1 C 0.5748(14) 0.2127(16) 0.3761(6) 0.052(3) Uani 1 1 d . . .
H1 H 0.5878 0.1406 0.3482 0.063 Uiso 1 1 calc R . .
C2 C 0.5143(13) 0.3498(15) 0.3668(6) 0.050(3) Uani 1 1 d . . .
H2 H 0.4763 0.3884 0.3306 0.060 Uiso 1 1 calc R . .
C3 C 0.6724(11) 0.0755(13) 0.4706(6) 0.042(3) Uani 1 1 d . . .
H3A H 0.7227 0.1111 0.5075 0.051 Uiso 1 1 calc R . .
H3B H 0.7418 0.0237 0.4498 0.051 Uiso 1 1 calc R . .
C4 C 0.5541(11) -0.0315(14) 0.4828(6) 0.043(3) Uani 1 1 d . . .
H4A H 0.5052 -0.0666 0.4456 0.051 Uiso 1 1 calc R . .
H4B H 0.5984 -0.1169 0.5037 0.051 Uiso 1 1 calc R . .
C5 C 0.8173(15) 0.6572(17) 0.4731(6) 0.057(3) Uani 1 1 d . . .
H5 H 0.7426 0.6505 0.4424 0.069 Uiso 1 1 calc R . .
C6 C 0.9448(15) 0.7353(17) 0.4733(8) 0.068(4) Uani 1 1 d . . .
H6 H 0.9693 0.7922 0.4421 0.082 Uiso 1 1 calc R . .
C7 C 0.9913(15) 0.5876(14) 0.6171(5) 0.063(4) Uani 1 1 d D . .
H7A H 1.0802 0.5306 0.6198 0.075 Uiso 1 1 calc R . .
H7B H 0.9173 0.5243 0.6301 0.075 Uiso 1 1 calc R . .
C8 C 1.014(2) 0.7227(18) 0.6576(9) 0.117(7) Uani 1 1 d DU . .
H8A H 1.0174 0.6904 0.6981 0.140 Uiso 1 1 calc R . .
H8B H 1.1056 0.7691 0.6530 0.140 Uiso 1 1 calc R . .
C9 C 0.8929(17) 0.8363(17) 0.6442(6) 0.076(4) Uani 1 1 d DU . .
H9A H 0.9008 0.8879 0.6076 0.091 Uiso 1 1 calc R . .
H9B H 0.7988 0.7893 0.6419 0.091 Uiso 1 1 calc R . .
C10 C 0.9170(14) 0.9405(12) 0.6955(6) 0.126(7) Uani 1 1 d DU . .
H10A H 0.8876 0.8939 0.7302 0.151 Uiso 1 1 calc R . .
H10B H 1.0185 0.9665 0.7034 0.151 Uiso 1 1 calc R . .
P1 P 0.7388(6) 0.6843(6) 0.7984(2) 0.0515(17) Uani 0.466(6) 1 d PD A 1
F1 F 0.6670(2) 0.8083(2) 0.75629(8) 0.080(5) Uani 0.466(6) 1 d PD A 1
F2 F 0.86803(19) 0.7884(2) 0.81749(9) 0.124(10) Uani 0.466(6) 1 d PD A 1
F3 F 0.6574(2) 0.7456(2) 0.84864(9) 0.085(4) Uani 0.466(6) 1 d PDU A 1
F4 F 0.8075(2) 0.5597(3) 0.83948(11) 0.086(4) Uani 0.466(6) 1 d PDU A 1
F5 F 0.6065(3) 0.5796(3) 0.77829(12) 0.101(5) Uani 0.466(6) 1 d PD A 1
F6 F 0.8172(3) 0.6224(3) 0.74713(10) 0.105(6) Uani 0.466(6) 1 d PD A 1
P1A P 0.6767(6) 0.6934(6) 0.8086(2) 0.0515(17) Uani 0.534(6) 1 d PD A 2
F3A F 0.5835(2) 0.7428(2) 0.85660(8) 0.085(4) Uani 0.534(6) 1 d PDU A 2
F2A F 0.7836(2) 0.8241(2) 0.82539(9) 0.124(10) Uani 0.534(6) 1 d PD A 2
F1A F 0.5861(2) 0.7957(2) 0.76295(9) 0.080(5) Uani 0.534(6) 1 d PD A 2
F6A F 0.7705(2) 0.6436(3) 0.75990(10) 0.105(6) Uani 0.534(6) 1 d PD A 2
F5A F 0.5704(3) 0.5622(3) 0.79110(11) 0.101(5) Uani 0.534(6) 1 d PD A 2
F4A F 0.7679(3) 0.5907(3) 0.85355(11) 0.086(4) Uani 0.534(6) 1 d PDU A 2

loop_
_atom_site_aniso_label
_atom_site_aniso_U_11
_atom_site_aniso_U_22
_atom_site_aniso_U_33
_atom_site_aniso_U_23
_atom_site_aniso_U_13
_atom_site_aniso_U_12
Ag1 0.0582(5) 0.0410(5) 0.0515(5) 0.0087(4) -0.0073(4) -0.0036(4)
N1 0.036(4) 0.040(5) 0.050(5) 0.007(4) 0.011(4) -0.008(4)
N2 0.040(4) 0.024(4) 0.056(6) 0.008(4) -0.004(4) -0.005(4)
N3 0.047(5) 0.043(6) 0.045(5) 0.015(4) -0.001(4) -0.005(4)
N4 0.045(5) 0.052(7) 0.068(7) 0.018(6) -0.002(5) 0.001(5)
N5 0.043(5) 0.027(5) 0.086(8) 0.003(5) -0.005(5) -0.002(4)
N6 0.048(6) 0.050(7) 0.111(10) 0.011(7) 0.024(6) -0.009(5)
N7 0.084(5) 0.076(5) 0.079(5) 0.016(4) 0.005(4) -0.006(4)
C11 0.110(7) 0.105(7) 0.107(7) -0.001(5) 0.008(5) 0.002(5)
C12 0.113(7) 0.103(7) 0.099(7) 0.001(5) 0.011(5) 0.000(5)
N9 0.065(4) 0.053(4) 0.060(4) 0.006(4) -0.002(4) -0.009(4)
N8 0.088(9) 0.084(10) 0.088(10) 0.053(8) 0.019(8) -0.007(8)
C1 0.057(7) 0.049(8) 0.054(7) 0.001(6) 0.019(6) 0.001(6)
C2 0.053(6) 0.043(7) 0.052(7) 0.007(6) 0.002(5) 0.001(6)
C3 0.036(5) 0.032(6) 0.060(7) 0.013(5) 0.012(5) -0.003(5)
C4 0.038(5) 0.035(6) 0.057(7) 0.005(5) 0.014(5) -0.006(5)
C5 0.057(7) 0.057(8) 0.061(8) 0.022(7) 0.019(6) 0.009(6)
C6 0.057(7) 0.051(8) 0.103(12) 0.027(8) 0.037(8) 0.013(7)
C7 0.060(7) 0.040(7) 0.078(9) 0.005(7) -0.029(7) 0.001(6)
C8 0.118(8) 0.115(8) 0.116(8) 0.001(5) 0.011(5) 0.002(5)
C9 0.074(5) 0.077(6) 0.076(6) 0.005(4) 0.003(4) 0.009(4)
C10 0.128(8) 0.124(8) 0.127(8) -0.001(5) 0.013(5) 0.003(5)
P1 0.087(5) 0.0310(19) 0.040(2) 0.0007(17) 0.024(3) 0.014(3)
F1 0.102(14) 0.082(9) 0.052(6) 0.009(6) -0.001(8) 0.015(10)
F2 0.18(2) 0.047(9) 0.134(13) 0.021(9) -0.039(15) -0.030(13)
F3 0.085(5) 0.089(5) 0.083(5) -0.003(3) 0.010(3) 0.003(3)
F4 0.087(5) 0.084(5) 0.087(5) 0.010(3) 0.012(3) 0.004(3)
F5 0.193(16) 0.040(6) 0.070(8) 0.005(6) 0.021(9) -0.022(8)
F6 0.070(11) 0.099(11) 0.157(15) -0.035(11) 0.059(11) -0.010(9)
P1A 0.087(5) 0.0310(19) 0.040(2) 0.0007(17) 0.024(3) 0.014(3)
F3A 0.085(5) 0.089(5) 0.083(5) -0.003(3) 0.010(3) 0.003(3)
F2A 0.18(2) 0.047(9) 0.134(13) 0.021(9) -0.039(15) -0.030(13)
F1A 0.102(14) 0.082(9) 0.052(6) 0.009(6) -0.001(8) 0.015(10)
F6A 0.070(11) 0.099(11) 0.157(15) -0.035(11) 0.059(11) -0.010(9)
F5A 0.193(16) 0.040(6) 0.070(8) 0.005(6) 0.021(9) -0.022(8)
F4A 0.087(5) 0.084(5) 0.087(5) 0.010(3) 0.012(3) 0.004(3)

loop_
_atom_type_symbol
_atom_type_description
_atom_type_scat_dispersion_real
_atom_type_scat_dispersion_imag
_atom_type_scat_source
C C 0.0181 0.0091 'International Tables Vol C Tables 4.2.6.8 and 6.1.1.4'
H H 0.0000 0.0000 'International Tables Vol C Tables 4.2.6.8 and 6.1.1.4'
Ag Ag 0.1306 4.2820 'International Tables Vol C Tables 4.2.6.8 and 6.1.1.4'
F F 0.0727 0.0534 'International Tables Vol C Tables 4.2.6.8 and 6.1.1.4'
N N 0.0311 0.0180 'International Tables Vol C Tables 4.2.6.8 and 6.1.1.4'
P P 0.2955 0.4335 'International Tables Vol C Tables 4.2.6.8 and 6.1.1.4'

loop_
_geom_angle_atom_site_label_1
_geom_angle_atom_site_label_2
_geom_angle_atom_site_label_3
_geom_angle
_geom_angle_site_symmetry_1
_geom_angle_site_symmetry_3
N9 Ag1 N2 125.9(7) 1_545 .
N9 Ag1 N3 107.6(13) 1_545 3_666
N2 Ag1 N3 106.1(3) . 3_666
N9 Ag1 N4 119.6(11) 1_545 .
N2 Ag1 N4 96.0(4) . .
N3 Ag1 N4 97.6(4) 3_666 .
N2 N1 C1 111.1(10) . .
N2 N1 C3 120.0(10) . .
C1 N1 C3 128.7(11) . .
N1 N2 N3 106.6(10) . .
N1 N2 Ag1 128.8(7) . .
N3 N2 Ag1 122.2(7) . .
N2 N3 C2 108.5(10) . .
N2 N3 Ag1 116.6(8) . 3_666
C2 N3 Ag1 125.0(8) . 3_666
N5 N4 C5 105.5(11) . .
N5 N4 Ag1 126.8(8) . .
C5 N4 Ag1 126.8(10) . .
N4 N5 N6 112.8(11) . .
N4 N5 C7 122.2(10) . .
N6 N5 C7 124.9(11) . .
C6 N6 N5 104.9(11) . .
C11 N7 N8 108.0 . .
C11 N7 C10 125.5(4) . .
N8 N7 C10 126.5(4) . .
C12 C11 N7 108.0 . .
C12 C11 H11 126.0 . .
N7 C11 H11 126.0 . .
C11 C12 N9 108.0 . .
C11 C12 H12 126.0 . .
N9 C12 H12 126.0 . .
N8 N9 C12 108.0 . .
N8 N9 Ag1 120.7(5) . 1_565
C12 N9 Ag1 131.0(5) . 1_565
N9 N8 N7 108.0 . .
N1 C1 C2 105.0(12) . .
N1 C1 H1 127.5 . .
C2 C1 H1 127.5 . .
N3 C2 C1 108.8(12) . .
N3 C2 H2 125.6 . .
C1 C2 H2 125.6 . .
N1 C3 C4 111.1(9) . .
N1 C3 H3A 109.4 . .
C4 C3 H3A 109.4 . .
N1 C3 H3B 109.4 . .
C4 C3 H3B 109.4 . .
H3A C3 H3B 108.0 . .
C4 C4 C3 114.8(13) 3_656 .
C4 C4 H4A 108.6 3_656 .
C3 C4 H4A 108.6 . .
C4 C4 H4B 108.6 3_656 .
C3 C4 H4B 108.6 . .
H4A C4 H4B 107.5 . .
N4 C5 C6 106.5(13) . .
N4 C5 H5 126.7 . .
C6 C5 H5 126.7 . .
N6 C6 C5 110.2(13) . .
N6 C6 H6 124.9 . .
C5 C6 H6 124.9 . .
N5 C7 C8 112.4(12) . .
N5 C7 H7A 109.1 . .
C8 C7 H7A 109.1 . .
N5 C7 H7B 109.1 . .
C8 C7 H7B 109.1 . .
H7A C7 H7B 107.8 . .
C9 C8 C7 111.4(13) . .
C9 C8 H8A 109.3 . .
C7 C8 H8A 109.3 . .
C9 C8 H8B 109.3 . .
C7 C8 H8B 109.3 . .
H8A C8 H8B 108.0 . .
C10 C9 C8 102.9(10) . .
C10 C9 H9A 111.2 . .
C8 C9 H9A 111.2 . .
C10 C9 H9B 111.2 . .
C8 C9 H9B 111.2 . .
H9A C9 H9B 109.1 . .
N7 C10 C9 107.2(8) . .
N7 C10 H10A 110.3 . .
C9 C10 H10A 110.3 . .
N7 C10 H10B 110.3 . .
C9 C10 H10B 110.3 . .
H10A C10 H10B 108.5 . .
F2 P1 F4 90.9(3) . .
F2 P1 F3 90.6(3) . .
F4 P1 F3 90.4(3) . .
F2 P1 F6 90.4(3) . .
F4 P1 F6 90.3(3) . .
F3 P1 F6 178.7(4) . .
F2 P1 F1 90.2(3) . .
F4 P1 F1 178.9(4) . .
F3 P1 F1 89.7(3) . .
F6 P1 F1 89.6(3) . .
F2 P1 F5 179.3(4) . .
F4 P1 F5 89.8(3) . .
F3 P1 F5 89.6(3) . .
F6 P1 F5 89.4(3) . .
F1 P1 F5 89.1(3) . .
F3A P1A F4A 90.4(3) . .
F3A P1A F2A 90.4(3) . .
F4A P1A F2A 90.1(3) . .
F3A P1A F5A 90.3(3) . .
F4A P1A F5A 90.0(3) . .
F2A P1A F5A 179.3(4) . .
F3A P1A F1A 90.2(3) . .
F4A P1A F1A 179.4(4) . .
F2A P1A F1A 90.0(3) . .
F5A P1A F1A 89.8(3) . .
F3A P1A F6A 179.8(4) . .
F4A P1A F6A 89.8(3) . .
F2A P1A F6A 89.7(3) . .
F5A P1A F6A 89.6(3) . .
F1A P1A F6A 89.6(3) . .

loop_
_geom_bond_atom_site_label_1
_geom_bond_atom_site_label_2
_geom_bond_distance
_geom_bond_site_symmetry_2
Ag1 N9 2.12(4) 1_545
Ag1 N2 2.317(10) .
Ag1 N3 2.360(11) 3_666
Ag1 N4 2.380(11) .
N1 N2 1.335(14) .
N1 C1 1.360(16) .
N1 C3 1.483(15) .
N2 N3 1.348(13) .
N3 C2 1.356(17) .
N3 Ag1 2.360(11) 3_666
N4 N5 1.311(14) .
N4 C5 1.344(18) .
N5 N6 1.343(16) .
N5 C7 1.493(9) .
N6 C6 1.29(2) .
N7 C11 1.4200 .
N7 N8 1.4200 .
N7 C10 1.487(7) .
C11 C12 1.4200 .
C11 H11 0.9300 .
C12 N9 1.4200 .
C12 H12 0.9300 .
N9 N8 1.4200 .
N9 Ag1 2.120(7) 1_565
C1 C2 1.362(19) .
C1 H1 0.9300 .
C2 H2 0.9300 .
C3 C4 1.516(15) .
C3 H3A 0.9700 .
C3 H3B 0.9700 .
C4 C4 1.47(2) 3_656
C4 H4A 0.9700 .
C4 H4B 0.9700 .
C5 C6 1.38(2) .
C5 H5 0.9300 .
C6 H6 0.9300 .
C7 C8 1.529(10) .
C7 H7A 0.9700 .
C7 H7B 0.9700 .
C8 C9 1.525(9) .
C8 H8A 0.9700 .
C8 H8B 0.9700 .
C9 C10 1.501(9) .
C9 H9A 0.9700 .
C9 H9B 0.9700 .
C10 H10A 0.9700 .
C10 H10B 0.9700 .
P1 F2 1.546(6) .
P1 F4 1.551(6) .
P1 F3 1.558(5) .
P1 F6 1.563(6) .
P1 F1 1.570(6) .
P1 F5 1.575(6) .
P1A F3A 1.551(5) .
P1A F4A 1.557(5) .
P1A F2A 1.558(5) .
P1A F5A 1.561(6) .
P1A F1A 1.562(5) .
P1A F6A 1.568(5) .

loop_
_geom_torsion_atom_site_label_1
_geom_torsion_atom_site_label_2
_geom_torsion_atom_site_label_3
_geom_torsion_atom_site_label_4
_geom_torsion
_geom_torsion_site_symmetry_1
_geom_torsion_site_symmetry_4
C1 N1 N2 N3 -0.8(12) . .
C3 N1 N2 N3 -176.5(8) . .
C1 N1 N2 Ag1 -163.3(8) . .
C3 N1 N2 Ag1 21.1(13) . .
N9 Ag1 N2 N1 -30(2) 1_545 .
N3 Ag1 N2 N1 -157.0(8) 3_666 .
N4 Ag1 N2 N1 103.3(9) . .
N9 Ag1 N2 N3 169.6(19) 1_545 .
N3 Ag1 N2 N3 43.0(10) 3_666 .
N4 Ag1 N2 N3 -56.7(8) . .
N1 N2 N3 C2 1.5(12) . .
Ag1 N2 N3 C2 165.4(8) . .
N1 N2 N3 Ag1 149.1(7) . 3_666
Ag1 N2 N3 Ag1 -47.1(9) . 3_666
N9 Ag1 N4 N5 -7.4(18) 1_545 .
N2 Ag1 N4 N5 -145.0(11) . .
N3 Ag1 N4 N5 107.8(11) 3_666 .
N9 Ag1 N4 C5 160.3(16) 1_545 .
N2 Ag1 N4 C5 22.7(12) . .
N3 Ag1 N4 C5 -84.5(12) 3_666 .
C5 N4 N5 N6 0.5(16) . .
Ag1 N4 N5 N6 170.3(9) . .
C5 N4 N5 C7 176.3(12) . .
Ag1 N4 N5 C7 -13.9(17) . .
N4 N5 N6 C6 0.1(16) . .
C7 N5 N6 C6 -175.5(13) . .
N8 N7 C11 C12 0.0 . .
C10 N7 C11 C12 179.7(2) . .
N7 C11 C12 N9 0.0 . .
C11 C12 N9 N8 0.0 . .
C11 C12 N9 Ag1 173.7(7) . 1_565
C12 N9 N8 N7 0.0 . .
Ag1 N9 N8 N7 -174.5(7) 1_565 .
C11 N7 N8 N9 0.0 . .
C10 N7 N8 N9 -179.7(3) . .
N2 N1 C1 C2 -0.2(13) . .
C3 N1 C1 C2 175.0(10) . .
N2 N3 C2 C1 -1.7(14) . .
Ag1 N3 C2 C1 -145.8(9) 3_666 .
N1 C1 C2 N3 1.1(14) . .
N2 N1 C3 C4 93.3(12) . .
C1 N1 C3 C4 -81.5(14) . .
N1 C3 C4 C4 -62.2(17) . 3_656
N5 N4 C5 C6 -0.9(16) . .
Ag1 N4 C5 C6 -170.7(10) . .
N5 N6 C6 C5 -0.7(17) . .
N4 C5 C6 N6 1.1(18) . .
N4 N5 C7 C8 -116.8(15) . .
N6 N5 C7 C8 58.5(19) . .
N5 C7 C8 C9 44(2) . .
C7 C8 C9 C10 168.3(16) . .
C11 N7 C10 C9 135.7(11) . .
N8 N7 C10 C9 -44.7(12) . .
C8 C9 C10 N7 166.1(13) . .
